data_7015950
loop_
_publ_author_name
'Benjamin, Sophie L.'
'Levason, William'
'Reid, Gillian'
'Rogers, Michael C.'

_publ_section_title
;
 Hybrid dibismuthines and distibines as ligands towards transition
 metal carbonyls.
;
_journal_issue 24
_journal_name_full 'Dalton transactions (Cambridge, England : 2003)'
_journal_page_first 6565
_journal_page_last 6574
_journal_paper_doi 10.1039/c1dt10447k
_journal_volume 40
_journal_year 2011
_chemical_formula_moiety 'C22 H27 Mn N O3 Sb2 1+, C F3 O3 S 1-'
_chemical_formula_sum 'C23 H27 F3 Mn N O6 S Sb2'
_chemical_formula_weight 800.96
_chemical_name_systematic
;
fac-tricarbonyl(bis(N-(2-(dimethylstibanyl)benzyl))-methanamine)manganese(I)
trifluoromethanesulfonate
;
_space_group_IT_number 14
_space_group_name_Hall '-P 2yn'
_symmetry_cell_setting monoclinic
_symmetry_space_group_name_Hall '-P 2yn'
_symmetry_space_group_name_H-M 'P 1 21/n 1'
_atom_sites_solution_hydrogens geom
_atom_sites_solution_primary direct
_atom_sites_solution_secondary difmap
_audit_creation_date 2011-01-05
_audit_creation_method 'SHELXL-97 + hand edit'
_audit_update_record ' 2011-01-08 Changed labels on Sb1 & Sb2, reordered atoms list.'
_cell_angle_alpha 90.00
_cell_angle_beta 107.168(10)
_cell_angle_gamma 90.00
_cell_formula_units_Z 4
_cell_length_a 11.2440(15)
_cell_length_b 14.737(2)
_cell_length_c 17.721(3)
_cell_measurement_reflns_used 6375
_cell_measurement_temperature 120(2)
_cell_measurement_theta_max 27.48
_cell_measurement_theta_min 2.91
_cell_volume 2805.6(7)
_computing_cell_refinement 'DENZO (Otwinowski & Minor, 1997)'
_computing_data_collection 'COLLECT (Hooft, R.W.W., 1998)'
_computing_data_reduction 'DENZO (Otwinowski & Minor, 1997)'
_computing_structure_refinement 'SHELXL-97 (Sheldrick, 1997)'
_computing_structure_solution 'DIRDIF-99 (Beurskens, 1999)'
_diffrn_ambient_temperature 120(2)
_diffrn_detector_area_resol_mean '4096x4096pixels / 62x62mm'
_diffrn_measured_fraction_theta_full 0.997
_diffrn_measured_fraction_theta_max 0.997
_diffrn_measurement_device_type 'Bruker-Nonius APEX II CCD camera on \k-goniostat'
_diffrn_measurement_method '\f & \w scans'
_diffrn_radiation_monochromator '10cm confocal mirrors'
_diffrn_radiation_source 'Bruker-Nonius FR591 rotating anode'
_diffrn_radiation_type MoK\a
_diffrn_radiation_wavelength 0.71073
_diffrn_reflns_av_R_equivalents 0.0650
_diffrn_reflns_av_sigmaI/netI 0.0530
_diffrn_reflns_limit_h_max 13
_diffrn_reflns_limit_h_min -13
_diffrn_reflns_limit_k_max 17
_diffrn_reflns_limit_k_min -18
_diffrn_reflns_limit_l_max 21
_diffrn_reflns_limit_l_min -21
_diffrn_reflns_number 27167
_diffrn_reflns_theta_full 26.00
_diffrn_reflns_theta_max 26.00
_diffrn_reflns_theta_min 2.93
_diffrn_standards_number 0
_exptl_absorpt_coefficient_mu 2.487
_exptl_absorpt_correction_T_max 1.0000
_exptl_absorpt_correction_T_min 0.8942
_exptl_absorpt_correction_type multi-scan
_exptl_absorpt_process_details 'SADABS V2.10 (Sheldrick, G.M., 2007)'
_exptl_crystal_colour yellow
_exptl_crystal_density_diffrn 1.896
_exptl_crystal_density_method 'not measured'
_exptl_crystal_description rhombus
_exptl_crystal_F_000 1560
_exptl_crystal_size_max 0.12
_exptl_crystal_size_mid 0.08
_exptl_crystal_size_min 0.04
_refine_diff_density_max 3.186
_refine_diff_density_min -0.753
_refine_diff_density_rms 0.171
_refine_ls_extinction_method none
_refine_ls_goodness_of_fit_ref 1.081
_refine_ls_hydrogen_treatment constr
_refine_ls_matrix_type full
_refine_ls_number_parameters 334
_refine_ls_number_reflns 5493
_refine_ls_number_restraints 0
_refine_ls_restrained_S_all 1.081
_refine_ls_R_factor_all 0.0888
_refine_ls_R_factor_gt 0.0616
_refine_ls_shift/su_max 0.000
_refine_ls_shift/su_mean 0.000
_refine_ls_structure_factor_coef Fsqd
_refine_ls_weighting_details 'w=1/[\s^2^(Fo^2^)+(0.0000P)^2^+40.5500P] where P=(Fo^2^+2Fc^2^)/3'
_refine_ls_weighting_scheme calc
_refine_ls_wR_factor_gt 0.1121
_refine_ls_wR_factor_ref 0.1259
_reflns_number_gt 4205
_reflns_number_total 5493
_reflns_threshold_expression I>2\s(I)
_cod_data_source_file c1dt10447k.txt
_cod_data_source_block 10slb098x
_cod_depositor_comments
;
The following automatic conversions were performed:
'_symmetry_cell_setting' value 'Monoclinic' changed to 'monoclinic'
according to '/home/saulius/struct/CIF-dictionaries/cif_core.dic'
dictionary named 'cif_core.dic' version 2.4.1 from 2010-06-29.

Automatic conversion script
Id: cif_fix_enum 1555 2011-01-17 13:19:09Z saulius 
;
_cod_original_cell_volume 2805.7(7)
_cod_original_sg_symbol_H-M 'P 2(1)/n'
_cod_database_code 7015950

loop_
_symmetry_equiv_pos_as_xyz
'x, y, z'
'-x+1/2, y+1/2, -z+1/2'
'-x, -y, -z'
'x-1/2, -y-1/2, z-1/2'

loop_
_atom_site_label
_atom_site_type_symbol
_atom_site_fract_x
_atom_site_fract_y
_atom_site_fract_z
_atom_site_U_iso_or_equiv
_atom_site_adp_type
_atom_site_occupancy
_atom_site_symmetry_multiplicity
_atom_site_calc_flag
_atom_site_refinement_flags
_atom_site_disorder_assembly
_atom_site_disorder_group
Mn1 Mn 0.87656(10) 0.22256(8) 0.18208(6) 0.0226(3) Uani 1 1 d . . .
Sb1 Sb 0.76067(5) 0.09134(4) 0.09622(3) 0.02859(16) Uani 1 1 d . . .
Sb2 Sb 0.76508(5) 0.34899(4) 0.08846(3) 0.02740(15) Uani 1 1 d . . .
O1 O 0.9995(6) 0.0836(5) 0.2997(4) 0.054(2) Uani 1 1 d . . .
O2 O 1.0120(6) 0.3614(5) 0.2953(4) 0.0471(18) Uani 1 1 d . . .
O3 O 0.6748(6) 0.2272(6) 0.2570(4) 0.060(2) Uani 1 1 d . . .
N1 N 1.0262(5) 0.2180(4) 0.1225(3) 0.0195(13) Uani 1 1 d . . .
C1 C 0.6407(10) 0.0131(8) 0.1424(8) 0.070(4) Uani 1 1 d . . .
H1A H 0.5641 0.0473 0.1379 0.104 Uiso 1 1 calc R . .
H1B H 0.6822 -0.0006 0.1981 0.104 Uiso 1 1 calc R . .
H1C H 0.6201 -0.0437 0.1127 0.104 Uiso 1 1 calc R . .
C2 C 0.6680(9) 0.0872(7) -0.0270(5) 0.048(3) Uani 1 1 d . . .
H2A H 0.5944 0.1263 -0.0390 0.073 Uiso 1 1 calc R . .
H2B H 0.6424 0.0247 -0.0427 0.073 Uiso 1 1 calc R . .
H2C H 0.7245 0.1085 -0.0560 0.073 Uiso 1 1 calc R . .
C3 C 0.9168(8) 0.0040(6) 0.1128(6) 0.037(2) Uani 1 1 d . . .
C4 C 0.9223(9) -0.0821(6) 0.1464(7) 0.059(3) Uani 1 1 d . . .
H4 H 0.8484 -0.1100 0.1508 0.070 Uiso 1 1 calc R . .
C5 C 1.0370(10) -0.1281(7) 0.1737(8) 0.063(4) Uani 1 1 d . . .
H5 H 1.0407 -0.1865 0.1969 0.075 Uiso 1 1 calc R . .
C6 C 1.1418(9) -0.0885(6) 0.1668(6) 0.048(3) Uani 1 1 d . . .
H6 H 1.2190 -0.1197 0.1849 0.058 Uiso 1 1 calc R . .
C7 C 1.1380(8) -0.0023(6) 0.1335(5) 0.034(2) Uani 1 1 d . . .
H7 H 1.2123 0.0245 0.1287 0.041 Uiso 1 1 calc R . .
C8 C 1.0260(7) 0.0445(5) 0.1073(5) 0.0280(18) Uani 1 1 d . . .
C9 C 1.0237(8) 0.1367(5) 0.0690(5) 0.0269(18) Uani 1 1 d . . .
H9A H 0.9477 0.1406 0.0234 0.032 Uiso 1 1 calc R . .
H9B H 1.0962 0.1409 0.0483 0.032 Uiso 1 1 calc R . .
C10 C 1.1507(6) 0.2176(6) 0.1839(4) 0.0238(16) Uani 1 1 d . . .
H10A H 1.1557 0.2687 0.2202 0.036 Uiso 1 1 calc R . .
H10B H 1.2165 0.2234 0.1582 0.036 Uiso 1 1 calc R . .
H10C H 1.1614 0.1606 0.2136 0.036 Uiso 1 1 calc R . .
C11 C 1.0295(7) 0.2973(5) 0.0674(5) 0.0246(17) Uani 1 1 d . . .
H11A H 1.1039 0.2899 0.0489 0.029 Uiso 1 1 calc R . .
H11B H 0.9555 0.2925 0.0205 0.029 Uiso 1 1 calc R . .
C12 C 1.0322(7) 0.3915(5) 0.1009(5) 0.0252(17) Uani 1 1 d . . .
C13 C 1.1448(8) 0.4388(6) 0.1261(5) 0.035(2) Uani 1 1 d . . .
H13 H 1.2196 0.4105 0.1239 0.042 Uiso 1 1 calc R . .
C14 C 1.1480(9) 0.5270(6) 0.1543(6) 0.044(2) Uani 1 1 d . . .
H14 H 1.2255 0.5576 0.1730 0.053 Uiso 1 1 calc R . .
C15 C 1.0407(9) 0.5704(7) 0.1555(7) 0.055(3) Uani 1 1 d . . .
H15 H 1.0431 0.6314 0.1731 0.067 Uiso 1 1 calc R . .
C16 C 0.9275(9) 0.5235(6) 0.1305(7) 0.049(3) Uani 1 1 d . . .
H16 H 0.8529 0.5526 0.1320 0.059 Uiso 1 1 calc R . .
C17 C 0.9236(8) 0.4356(6) 0.1038(5) 0.0314(19) Uani 1 1 d . . .
C18 C 0.6387(9) 0.4340(7) 0.1236(7) 0.055(3) Uani 1 1 d . . .
H18A H 0.5615 0.4007 0.1191 0.082 Uiso 1 1 calc R . .
H18B H 0.6203 0.4877 0.0895 0.082 Uiso 1 1 calc R . .
H18C H 0.6760 0.4529 0.1786 0.082 Uiso 1 1 calc R . .
C19 C 0.6878(8) 0.3417(7) -0.0363(5) 0.044(2) Uani 1 1 d . . .
H19A H 0.7406 0.3034 -0.0583 0.066 Uiso 1 1 calc R . .
H19B H 0.6831 0.4028 -0.0588 0.066 Uiso 1 1 calc R . .
H19C H 0.6040 0.3156 -0.0492 0.066 Uiso 1 1 calc R . .
C20 C 0.9527(8) 0.1371(6) 0.2520(5) 0.036(2) Uani 1 1 d . . .
C21 C 0.9602(8) 0.3093(7) 0.2500(5) 0.036(2) Uani 1 1 d . . .
C22 C 0.7515(8) 0.2258(7) 0.2266(5) 0.042(2) Uani 1 1 d . . .
S1 S 0.40830(17) 0.22851(15) 0.06065(12) 0.0282(4) Uani 1 1 d . . .
O4 O 0.3505(6) 0.1427(5) 0.0605(5) 0.0518(19) Uani 1 1 d . . .
O5 O 0.5394(5) 0.2251(4) 0.0662(3) 0.0325(13) Uani 1 1 d . . .
O6 O 0.3760(6) 0.2963(5) 0.1084(4) 0.054(2) Uani 1 1 d . . .
F1 F 0.3680(5) 0.2162(6) -0.0909(3) 0.071(2) Uani 1 1 d . . .
F2 F 0.2140(4) 0.2731(4) -0.0572(3) 0.0469(14) Uani 1 1 d . . .
F3 F 0.3784(6) 0.3529(5) -0.0484(5) 0.083(3) Uani 1 1 d . . .
C23 C 0.3390(8) 0.2695(7) -0.0395(5) 0.038(2) Uani 1 1 d . . .

loop_
_atom_site_aniso_label
_atom_site_aniso_U_11
_atom_site_aniso_U_22
_atom_site_aniso_U_33
_atom_site_aniso_U_23
_atom_site_aniso_U_13
_atom_site_aniso_U_12
Mn1 0.0180(5) 0.0322(6) 0.0188(5) -0.0024(5) 0.0072(4) -0.0058(5)
Sb1 0.0201(3) 0.0233(3) 0.0359(3) 0.0028(2) -0.0017(2) -0.0055(2)
Sb2 0.0178(3) 0.0239(3) 0.0399(3) -0.0020(2) 0.0077(2) 0.0001(2)
O1 0.041(4) 0.066(5) 0.042(4) 0.024(4) -0.006(3) -0.020(4)
O2 0.027(3) 0.070(5) 0.045(4) -0.033(4) 0.012(3) -0.013(3)
O3 0.029(3) 0.121(7) 0.036(4) -0.009(4) 0.021(3) -0.017(4)
N1 0.019(3) 0.020(3) 0.020(3) 0.005(3) 0.006(2) 0.002(3)
C1 0.043(6) 0.055(7) 0.095(9) 0.049(7) -0.004(6) -0.018(5)
C2 0.039(5) 0.048(6) 0.040(5) -0.028(5) -0.017(4) 0.019(5)
C3 0.023(4) 0.020(4) 0.054(6) 0.000(4) -0.010(4) -0.001(3)
C4 0.032(5) 0.027(5) 0.099(9) 0.015(5) -0.008(6) -0.007(4)
C5 0.041(6) 0.027(5) 0.104(10) 0.016(6) -0.004(6) -0.001(4)
C6 0.034(5) 0.032(5) 0.059(6) -0.005(5) -0.015(5) 0.006(4)
C7 0.038(5) 0.026(4) 0.034(5) -0.006(4) 0.003(4) -0.001(4)
C8 0.025(4) 0.022(4) 0.028(4) -0.001(3) -0.006(3) 0.005(3)
C9 0.028(4) 0.029(4) 0.022(4) -0.007(3) 0.004(3) 0.003(3)
C10 0.014(3) 0.028(4) 0.028(4) -0.002(3) 0.005(3) 0.001(3)
C11 0.016(4) 0.029(4) 0.026(4) 0.007(3) 0.001(3) -0.002(3)
C12 0.019(4) 0.025(4) 0.031(4) 0.003(3) 0.007(3) -0.006(3)
C13 0.025(4) 0.036(5) 0.041(5) 0.004(4) 0.005(4) -0.006(4)
C14 0.032(5) 0.029(5) 0.068(7) 0.009(5) 0.007(5) -0.014(4)
C15 0.038(6) 0.028(5) 0.092(9) -0.005(5) 0.006(6) 0.002(4)
C16 0.034(5) 0.026(5) 0.084(8) 0.001(5) 0.012(5) 0.003(4)
C17 0.024(4) 0.029(5) 0.041(5) 0.007(4) 0.009(4) -0.001(3)
C18 0.025(5) 0.041(6) 0.097(9) -0.018(6) 0.016(5) 0.002(4)
C19 0.026(5) 0.057(6) 0.042(5) 0.019(5) -0.002(4) 0.001(4)
C20 0.024(4) 0.049(6) 0.030(5) 0.008(4) 0.003(4) -0.016(4)
C21 0.022(4) 0.059(6) 0.032(5) -0.011(4) 0.015(4) -0.004(4)
C22 0.026(4) 0.074(7) 0.022(4) -0.009(5) 0.002(4) -0.016(5)
S1 0.0191(9) 0.0384(12) 0.0287(10) -0.0011(9) 0.0097(8) -0.0011(9)
O4 0.029(3) 0.044(4) 0.085(5) 0.022(4) 0.019(4) -0.003(3)
O5 0.017(3) 0.043(3) 0.038(3) -0.002(3) 0.010(2) 0.001(3)
O6 0.029(3) 0.077(5) 0.058(4) -0.035(4) 0.018(3) -0.005(3)
F1 0.042(3) 0.138(6) 0.033(3) -0.008(4) 0.012(3) 0.033(4)
F2 0.024(3) 0.070(4) 0.045(3) 0.016(3) 0.008(2) 0.013(3)
F3 0.047(4) 0.073(5) 0.138(7) 0.070(5) 0.040(4) 0.014(3)
C23 0.026(4) 0.051(6) 0.038(5) 0.011(4) 0.010(4) 0.003(4)

loop_
_atom_type_symbol
_atom_type_description
_atom_type_scat_dispersion_real
_atom_type_scat_dispersion_imag
_atom_type_scat_source
C C 0.0033 0.0016 'International Tables Vol C Tables 4.2.6.8 and 6.1.1.4'
H H 0.0000 0.0000 'International Tables Vol C Tables 4.2.6.8 and 6.1.1.4'
N N 0.0061 0.0033 'International Tables Vol C Tables 4.2.6.8 and 6.1.1.4'
O O 0.0106 0.0060 'International Tables Vol C Tables 4.2.6.8 and 6.1.1.4'
Mn Mn 0.3368 0.7283 'International Tables Vol C Tables 4.2.6.8 and 6.1.1.4'
Sb Sb -0.5866 1.5461 'International Tables Vol C Tables 4.2.6.8 and 6.1.1.4'
F F 0.0171 0.0103 'International Tables Vol C Tables 4.2.6.8 and 6.1.1.4'
S S 0.1246 0.1234 'International Tables Vol C Tables 4.2.6.8 and 6.1.1.4'

loop_
_geom_angle_atom_site_label_1
_geom_angle_atom_site_label_2
_geom_angle_atom_site_label_3
_geom_angle
_geom_angle_site_symmetry_1
_geom_angle_site_symmetry_3
_geom_angle_publ_flag
C20 Mn1 C22 89.5(4) . . ?
C20 Mn1 C21 89.3(4) . . ?
C22 Mn1 C21 90.5(4) . . ?
C20 Mn1 N1 91.9(3) . . ?
C22 Mn1 N1 177.9(3) . . ?
C21 Mn1 N1 91.1(3) . . ?
C20 Mn1 Sb2 176.9(3) . . ?
C22 Mn1 Sb2 88.2(3) . . ?
C21 Mn1 Sb2 88.6(3) . . ?
N1 Mn1 Sb2 90.50(15) . . ?
C20 Mn1 Sb1 86.3(3) . . ?
C22 Mn1 Sb1 87.4(3) . . ?
C21 Mn1 Sb1 175.2(3) . . ?
N1 Mn1 Sb1 91.08(16) . . ?
Sb2 Mn1 Sb1 95.64(4) . . ?
C1 Sb1 C2 101.9(5) . . ?
C1 Sb1 C3 102.2(4) . . ?
C2 Sb1 C3 105.0(4) . . ?
C1 Sb1 Mn1 116.9(4) . . ?
C2 Sb1 Mn1 129.8(3) . . ?
C3 Sb1 Mn1 96.9(2) . . ?
C18 Sb2 C19 103.4(4) . . ?
C18 Sb2 C17 102.4(4) . . ?
C19 Sb2 C17 103.4(3) . . ?
C18 Sb2 Mn1 118.8(3) . . ?
C19 Sb2 Mn1 127.5(3) . . ?
C17 Sb2 Mn1 97.0(2) . . ?
C10 N1 C9 106.9(6) . . ?
C10 N1 C11 105.9(6) . . ?
C9 N1 C11 101.7(5) . . ?
C10 N1 Mn1 109.2(4) . . ?
C9 N1 Mn1 116.0(5) . . ?
C11 N1 Mn1 116.2(4) . . ?
Sb1 C1 H1A 109.5 . . ?
Sb1 C1 H1B 109.5 . . ?
H1A C1 H1B 109.5 . . ?
Sb1 C1 H1C 109.5 . . ?
H1A C1 H1C 109.5 . . ?
H1B C1 H1C 109.5 . . ?
Sb1 C2 H2A 109.5 . . ?
Sb1 C2 H2B 109.5 . . ?
H2A C2 H2B 109.5 . . ?
Sb1 C2 H2C 109.5 . . ?
H2A C2 H2C 109.5 . . ?
H2B C2 H2C 109.5 . . ?
C8 C3 C4 119.4(8) . . ?
C8 C3 Sb1 116.0(6) . . ?
C4 C3 Sb1 122.7(8) . . ?
C3 C4 C5 120.3(10) . . ?
C3 C4 H4 119.9 . . ?
C5 C4 H4 119.9 . . ?
C6 C5 C4 119.7(9) . . ?
C6 C5 H5 120.2 . . ?
C4 C5 H5 120.2 . . ?
C5 C6 C7 120.8(9) . . ?
C5 C6 H6 119.6 . . ?
C7 C6 H6 119.6 . . ?
C8 C7 C6 120.3(9) . . ?
C8 C7 H7 119.9 . . ?
C6 C7 H7 119.9 . . ?
C7 C8 C3 119.6(8) . . ?
C7 C8 C9 119.2(8) . . ?
C3 C8 C9 121.1(7) . . ?
C8 C9 N1 115.6(6) . . ?
C8 C9 H9A 108.4 . . ?
N1 C9 H9A 108.4 . . ?
C8 C9 H9B 108.4 . . ?
N1 C9 H9B 108.4 . . ?
H9A C9 H9B 107.4 . . ?
N1 C10 H10A 109.5 . . ?
N1 C10 H10B 109.5 . . ?
H10A C10 H10B 109.5 . . ?
N1 C10 H10C 109.5 . . ?
H10A C10 H10C 109.5 . . ?
H10B C10 H10C 109.5 . . ?
C12 C11 N1 117.0(6) . . ?
C12 C11 H11A 108.1 . . ?
N1 C11 H11A 108.1 . . ?
C12 C11 H11B 108.1 . . ?
N1 C11 H11B 108.1 . . ?
H11A C11 H11B 107.3 . . ?
C13 C12 C17 118.4(8) . . ?
C13 C12 C11 119.8(7) . . ?
C17 C12 C11 121.8(7) . . ?
C14 C13 C12 120.4(9) . . ?
C14 C13 H13 119.8 . . ?
C12 C13 H13 119.8 . . ?
C15 C14 C13 120.8(9) . . ?
C15 C14 H14 119.6 . . ?
C13 C14 H14 119.6 . . ?
C14 C15 C16 119.1(9) . . ?
C14 C15 H15 120.4 . . ?
C16 C15 H15 120.4 . . ?
C17 C16 C15 120.5(9) . . ?
C17 C16 H16 119.8 . . ?
C15 C16 H16 119.8 . . ?
C16 C17 C12 120.7(8) . . ?
C16 C17 Sb2 123.0(7) . . ?
C12 C17 Sb2 114.9(6) . . ?
Sb2 C18 H18A 109.5 . . ?
Sb2 C18 H18B 109.5 . . ?
H18A C18 H18B 109.5 . . ?
Sb2 C18 H18C 109.5 . . ?
H18A C18 H18C 109.5 . . ?
H18B C18 H18C 109.5 . . ?
Sb2 C19 H19A 109.5 . . ?
Sb2 C19 H19B 109.5 . . ?
H19A C19 H19B 109.5 . . ?
Sb2 C19 H19C 109.5 . . ?
H19A C19 H19C 109.5 . . ?
H19B C19 H19C 109.5 . . ?
O1 C20 Mn1 176.8(9) . . ?
O2 C21 Mn1 176.9(9) . . ?
O3 C22 Mn1 177.9(8) . . ?
O4 S1 O6 115.4(4) . . ?
O4 S1 O5 115.1(4) . . ?
O6 S1 O5 114.6(4) . . ?
O4 S1 C23 103.3(4) . . ?
O6 S1 C23 103.6(5) . . ?
O5 S1 C23 102.3(4) . . ?
F1 C23 F3 108.0(8) . . ?
F1 C23 F2 108.4(8) . . ?
F3 C23 F2 107.3(8) . . ?
F1 C23 S1 110.8(6) . . ?
F3 C23 S1 111.2(7) . . ?
F2 C23 S1 111.0(6) . . ?

loop_
_geom_bond_atom_site_label_1
_geom_bond_atom_site_label_2
_geom_bond_distance
_geom_bond_site_symmetry_2
_geom_bond_publ_flag
Mn1 C20 1.797(9) . ?
Mn1 C22 1.806(9) . ?
Mn1 C21 1.817(9) . ?
Mn1 N1 2.236(6) . ?
Mn1 Sb2 2.5628(14) . ?
Mn1 Sb1 2.5656(13) . ?
Sb1 C1 2.115(10) . ?
Sb1 C2 2.124(9) . ?
Sb1 C3 2.126(8) . ?
Sb2 C18 2.121(9) . ?
Sb2 C19 2.126(9) . ?
Sb2 C17 2.144(8) . ?
O1 C20 1.162(10) . ?
O2 C21 1.139(10) . ?
O3 C22 1.144(10) . ?
N1 C10 1.498(9) . ?
N1 C9 1.524(9) . ?
N1 C11 1.530(9) . ?
C1 H1A 0.9800 . ?
C1 H1B 0.9800 . ?
C1 H1C 0.9800 . ?
C2 H2A 0.9800 . ?
C2 H2B 0.9800 . ?
C2 H2C 0.9800 . ?
C3 C8 1.395(12) . ?
C3 C4 1.395(12) . ?
C4 C5 1.410(14) . ?
C4 H4 0.9500 . ?
C5 C6 1.352(15) . ?
C5 H5 0.9500 . ?
C6 C7 1.396(13) . ?
C6 H6 0.9500 . ?
C7 C8 1.391(11) . ?
C7 H7 0.9500 . ?
C8 C9 1.515(11) . ?
C9 H9A 0.9900 . ?
C9 H9B 0.9900 . ?
C10 H10A 0.9800 . ?
C10 H10B 0.9800 . ?
C10 H10C 0.9800 . ?
C11 C12 1.507(11) . ?
C11 H11A 0.9900 . ?
C11 H11B 0.9900 . ?
C12 C13 1.397(11) . ?
C12 C17 1.397(11) . ?
C13 C14 1.389(13) . ?
C13 H13 0.9500 . ?
C14 C15 1.371(14) . ?
C14 H14 0.9500 . ?
C15 C16 1.400(13) . ?
C15 H15 0.9500 . ?
C16 C17 1.375(13) . ?
C16 H16 0.9500 . ?
C18 H18A 0.9800 . ?
C18 H18B 0.9800 . ?
C18 H18C 0.9800 . ?
C19 H19A 0.9800 . ?
C19 H19B 0.9800 . ?
C19 H19C 0.9800 . ?
S1 O4 1.421(7) . ?
S1 O6 1.423(7) . ?
S1 O5 1.449(5) . ?
S1 C23 1.818(9) . ?
F1 C23 1.315(11) . ?
F2 C23 1.347(10) . ?
F3 C23 1.332(11) . ?

loop_
_geom_torsion_atom_site_label_1
_geom_torsion_atom_site_label_2
_geom_torsion_atom_site_label_3
_geom_torsion_atom_site_label_4
_geom_torsion
_geom_torsion_site_symmetry_1
_geom_torsion_site_symmetry_2
_geom_torsion_site_symmetry_3
_geom_torsion_site_symmetry_4
_geom_torsion_publ_flag
C8 C9 N1 C11 177.3(6) . . . . ?
C9 N1 C11 C12 179.8(6) . . . . ?
